data_9016237
loop_
_publ_author_name
'McDonald, A. M.'
'Proenza, J. A.'
'Zaccarini, F.'
'Rudashevsky, N. S.'
'Cabri, L. J.'
'Stanley, C. J.'
'Rudashevsky, V. N.'
'Melgarejo, J. C.'
'Lewis, J. F.'
'Longo, F.'
'Bakker, R. J.'

_publ_section_title
;
 Garutiite, (Ni,Fe,Ir), a new hexagonal polymorph of native Ni from
 Loma Peguera, Dominican Republic
;
_journal_name_full 'European Journal of Mineralogy'
_journal_page_first 293
_journal_page_last 304
_journal_paper_doi 10.1127/0935-1221/2010/0022-2007
_journal_volume 22
_journal_year 2010
_chemical_compound_source 'Loma Peguera, Dominican Republic'
_chemical_formula_sum 'Co0.008 Cu0.006 Fe0.316 Ir0.202 Ni0.421 Os0.003 Pt0.032 Rh0.006 Ru0.004'
_chemical_name_mineral Garutiite
_space_group_IT_number 194
_symmetry_space_group_name_Hall '-P 6c 2c'
_symmetry_space_group_name_H-M 'P 63/m m c'
_cell_angle_alpha 90
_cell_angle_beta 90
_cell_angle_gamma 120
_cell_length_a 2.6939
_cell_length_b 2.6939
_cell_length_c 4.2732
_cell_formula_units_Z 2
_cell_volume 26.856
_database_code_amcsd 0007336
_exptl_crystal_density_diffrn 11.114
_cod_original_formula_sum 'Ni.421 Fe.316 Ir.202 Pt.032 Co.008 Cu.006 Rh.006 Ru.004 Os.003'
_cod_database_code 9016237

loop_
_space_group_symop_operation_xyz
x,y,z
-x,-x+y,1/2+z
x,x-y,1/2-z
-x+y,-x,1/2-z
x-y,x,1/2+z
-y,-x,z
y,x,-z
y,-x+y,-z
-y,x-y,z
x-y,-y,1/2+z
-x+y,y,1/2-z
x,y,1/2-z
-x,-y,1/2+z
x,x-y,z
-x,-x+y,-z
x-y,x,-z
-x+y,-x,z
y,x,1/2+z
-y,-x,1/2-z
-y,x-y,1/2-z
y,-x+y,1/2+z
-x+y,y,z
x-y,-y,-z
-x,-y,-z

loop_
_atom_site_label
_atom_site_fract_x
_atom_site_fract_y
_atom_site_fract_z
_atom_site_occupancy
Ni 0.33333 0.66667 0.25000 0.42100
Fe 0.33333 0.66667 0.25000 0.31600
Ir 0.33333 0.66667 0.25000 0.20200
Pt 0.33333 0.66667 0.25000 0.03200
Co 0.33333 0.66667 0.25000 0.00800
Cu 0.33333 0.66667 0.25000 0.00600
Rh 0.33333 0.66667 0.25000 0.00600
Ru 0.33333 0.66667 0.25000 0.00400
Os 0.33333 0.66667 0.25000 0.00300

loop_
_cod_related_entry_id
_cod_related_entry_database
_cod_related_entry_code
1 AMCSD 0007336
